data_7235311
loop_
_publ_author_name
'Lu, Yuhua'
'Bolokowicz, Andrew. J.'
'Reeb, Sarah A.'
'Wiseman, Joshua D.'
'Wheeler, Kraig A.'

_publ_section_title
;
 Chiral transmission to crystal photodimerizations of leucine--methionine
 quasiracemic assemblies
;
_journal_issue 16
_journal_name_full 'RSC Advances'
_journal_page_first 8125
_journal_paper_doi 10.1039/c3ra47270a
_journal_volume 4
_journal_year 2014
_chemical_formula_moiety 'C15 H19 N O6 S'
_chemical_formula_sum 'C15 H19 N O6 S'
_chemical_formula_weight 341.37
_space_group_crystal_system triclinic
_space_group_IT_number 2
_space_group_name_Hall '-P 1'
_space_group_name_H-M_alt 'P -1'
_atom_sites_solution_hydrogens mixed
_audit_creation_method SHELXL-97
_cell_angle_alpha 92.055(3)
_cell_angle_beta 102.842(3)
_cell_angle_gamma 97.201(3)
_cell_formula_units_Z 2
_cell_length_a 7.0006(3)
_cell_length_b 7.8988(4)
_cell_length_c 14.9207(7)
_cell_measurement_reflns_used 2984
_cell_measurement_temperature 100(2)
_cell_measurement_theta_max 67.007
_cell_measurement_theta_min 3.045
_cell_volume 796.34(7)
_computing_cell_refinement APEX2
_computing_data_collection 'APEX2 (Bruker, 2010)'
_computing_data_reduction
;
SAINT (Bruker, 2008) and XPREP (Bruker, 2008)
;
_computing_molecular_graphics 'XSEED (Barbour, 2001)'
_computing_publication_material 'XSEED (Barbour, 2001)'
_computing_structure_refinement 'SHELXL-2013 (Sheldrick, 2013)'
_computing_structure_solution 'SHELXL-2013 (Sheldrick, 2013)'
_diffrn_ambient_temperature 100(2)
_diffrn_measured_fraction_theta_full 0.972
_diffrn_measured_fraction_theta_max 0.968
_diffrn_measurement_device_type 'Bruker APEXII CCD'
_diffrn_measurement_method 'phi and omega scans'
_diffrn_radiation_monochromator graphite
_diffrn_radiation_source 'fine-focus sealed tube'
_diffrn_radiation_type CuK\a
_diffrn_radiation_wavelength 1.54178
_diffrn_reflns_av_R_equivalents 0.0494
_diffrn_reflns_av_unetI/netI 0.0927
_diffrn_reflns_Laue_measured_fraction_full 0.972
_diffrn_reflns_Laue_measured_fraction_max 0.968
_diffrn_reflns_limit_h_max 8
_diffrn_reflns_limit_h_min -8
_diffrn_reflns_limit_k_max 9
_diffrn_reflns_limit_k_min -9
_diffrn_reflns_limit_l_max 17
_diffrn_reflns_limit_l_min 0
_diffrn_reflns_number 7101
_diffrn_reflns_point_group_measured_fraction_full 0.972
_diffrn_reflns_point_group_measured_fraction_max 0.968
_diffrn_reflns_theta_full 67.679
_diffrn_reflns_theta_max 67.983
_diffrn_reflns_theta_min 3.044
_exptl_absorpt_coefficient_mu 2.092
_exptl_absorpt_correction_T_max 0.942
_exptl_absorpt_correction_T_min 0.691
_exptl_absorpt_correction_type multi-scan
_exptl_absorpt_process_details 'SADABS (Bruker, 2010)'
_exptl_crystal_colour colorless
_exptl_crystal_density_diffrn 1.424
_exptl_crystal_density_method 'not measured'
_exptl_crystal_description 'transparent plate'
_exptl_crystal_F_000 360
_exptl_crystal_size_max 0.191
_exptl_crystal_size_mid 0.164
_exptl_crystal_size_min 0.029
_refine_diff_density_max 0.304
_refine_diff_density_min -0.348
_refine_diff_density_rms 0.070
_refine_ls_extinction_method none
_refine_ls_goodness_of_fit_ref 0.965
_refine_ls_hydrogen_treatment mixed
_refine_ls_matrix_type full
_refine_ls_number_parameters 221
_refine_ls_number_reflns 5223
_refine_ls_number_restraints 3
_refine_ls_restrained_S_all 0.965
_refine_ls_R_factor_all 0.1089
_refine_ls_R_factor_gt 0.0638
_refine_ls_shift/su_max 0.000
_refine_ls_shift/su_mean 0.000
_refine_ls_structure_factor_coef Fsqd
_refine_ls_weighting_details 'w=1/[\s^2^(Fo^2^)+(0.1000P)^2^] where P=(Fo^2^+2Fc^2^)/3'
_refine_ls_weighting_scheme calc
_refine_ls_wR_factor_gt 0.1459
_refine_ls_wR_factor_ref 0.1713
_reflns_Friedel_coverage 0.000
_reflns_number_gt 3562
_reflns_number_total 5223
_reflns_threshold_expression 'I > 2\s(I)'
_cod_data_source_file c3ra47270a.cif
_cod_data_source_block kaw117_twin5
_cod_original_cell_volume 796.34(6)
_cod_database_code 7235311
_shelxl_version_number 2013-4

loop_
_symmetry_equiv_pos_as_xyz
'x, y, z'
'-x, -y, -z'

loop_
_atom_site_label
_atom_site_type_symbol
_atom_site_fract_x
_atom_site_fract_y
_atom_site_fract_z
_atom_site_U_iso_or_equiv
_atom_site_adp_type
_atom_site_occupancy
_atom_site_site_symmetry_order
_atom_site_calc_flag
_atom_site_refinement_flags_posn
_atom_site_refinement_flags_adp
S1 S 0.02168(17) 0.71477(15) 0.25790(8) 0.0272(3) Uani 1 1 d . .
O1 O 0.3687(5) 1.6608(4) 0.6126(2) 0.0298(8) Uani 1 1 d D .
H20 H 0.412(7) 1.756(4) 0.639(3) 0.036 Uiso 1 1 d D U
O2 O 0.5344(5) 1.5338(4) 0.7316(2) 0.0298(8) Uani 1 1 d . .
O3 O 0.2930(5) 1.1778(4) 0.1762(2) 0.0308(8) Uani 1 1 d D .
H21 H 0.353(7) 1.271(4) 0.205(3) 0.037 Uiso 1 1 d D U
O4 O 0.4766(5) 1.0411(4) 0.2862(2) 0.0273(7) Uani 1 1 d . .
O5 O -0.1524(5) 0.7354(4) 0.1902(2) 0.0357(8) Uani 1 1 d . .
O6 O 0.0327(5) 0.5615(4) 0.3057(2) 0.0380(9) Uani 1 1 d . .
N1 N 0.2070(6) 0.7340(5) 0.2092(3) 0.0256(9) Uani 1 1 d D .
H22 H 0.288(6) 0.667(5) 0.226(3) 0.031 Uiso 1 1 d D U
C1 C 0.4277(6) 1.5253(6) 0.6537(3) 0.0255(10) Uani 1 1 d . .
C2 C 0.3591(7) 1.3616(6) 0.6000(3) 0.0275(10) Uani 1 1 d . .
H2 H 0.3970 1.2611 0.6280 0.033 Uiso 1 1 calc R U
C3 C 0.2480(7) 1.3441(6) 0.5151(3) 0.0265(10) Uani 1 1 d . .
H3 H 0.2063 1.4452 0.4891 0.032 Uiso 1 1 calc R U
C4 C 0.1828(6) 1.1843(6) 0.4573(3) 0.0254(10) Uani 1 1 d . .
C5 C 0.0521(7) 1.1870(6) 0.3718(3) 0.0272(11) Uani 1 1 d . .
H5 H 0.0033 1.2905 0.3538 0.033 Uiso 1 1 calc R U
C6 C -0.0074(7) 1.0409(6) 0.3130(3) 0.0276(10) Uani 1 1 d . .
H6 H -0.0980 1.0430 0.2554 0.033 Uiso 1 1 calc R U
C7 C 0.0676(7) 0.8919(5) 0.3397(3) 0.0245(10) Uani 1 1 d . .
C8 C 0.1934(7) 0.8841(6) 0.4251(3) 0.0253(10) Uani 1 1 d . .
H8 H 0.2405 0.7798 0.4428 0.030 Uiso 1 1 calc R U
C9 C 0.2494(7) 1.0286(6) 0.4839(3) 0.0255(10) Uani 1 1 d . .
H9 H 0.3337 1.0234 0.5429 0.031 Uiso 1 1 calc R U
C10 C 0.3506(7) 1.0415(6) 0.2147(3) 0.0256(10) Uani 1 1 d . .
C11 C 0.2442(7) 0.8795(5) 0.1561(3) 0.0249(10) Uani 1 1 d . .
H11 H 0.1137 0.9057 0.1205 0.030 Uiso 1 1 calc R U
C12 C 0.3666(7) 0.8395(6) 0.0872(3) 0.0299(11) Uani 1 1 d . .
H12A H 0.4961 0.8130 0.1218 0.036 Uiso 1 1 calc R U
H12B H 0.3919 0.9434 0.0541 0.036 Uiso 1 1 calc R U
C13 C 0.2728(7) 0.6916(6) 0.0162(3) 0.0283(11) Uani 1 1 d . .
H13 H 0.2670 0.5837 0.0492 0.034 Uiso 1 1 calc R U
C14 C 0.0650(8) 0.7116(7) -0.0338(3) 0.0417(13) Uani 1 1 d . .
H14A H -0.0213 0.7055 0.0098 0.063 Uiso 1 1 calc R U
H14B H 0.0161 0.6198 -0.0825 0.063 Uiso 1 1 calc R U
H14C H 0.0654 0.8225 -0.0612 0.063 Uiso 1 1 calc R U
C15 C 0.4031(9) 0.6759(7) -0.0522(4) 0.0441(14) Uani 1 1 d . .
H15A H 0.3964 0.7735 -0.0911 0.066 Uiso 1 1 calc R U
H15B H 0.3565 0.5695 -0.0910 0.066 Uiso 1 1 calc R U
H15C H 0.5401 0.6748 -0.0186 0.066 Uiso 1 1 calc R U

loop_
_atom_site_aniso_label
_atom_site_aniso_U_11
_atom_site_aniso_U_22
_atom_site_aniso_U_33
_atom_site_aniso_U_23
_atom_site_aniso_U_13
_atom_site_aniso_U_12
S1 0.0295(6) 0.0195(6) 0.0319(6) -0.0031(5) 0.0093(5) -0.0021(4)
O1 0.033(2) 0.0204(19) 0.0328(18) -0.0021(14) 0.0016(15) 0.0032(15)
O2 0.0352(19) 0.0224(18) 0.0295(18) -0.0013(14) 0.0028(15) 0.0043(14)
O3 0.038(2) 0.0200(19) 0.0314(18) 0.0014(14) 0.0027(16) 0.0009(14)
O4 0.0279(17) 0.0236(18) 0.0286(17) -0.0006(13) 0.0041(15) 0.0020(13)
O5 0.0280(19) 0.033(2) 0.042(2) -0.0097(15) 0.0038(16) -0.0010(14)
O6 0.056(2) 0.020(2) 0.042(2) 0.0009(14) 0.0212(18) 0.0013(15)
N1 0.029(2) 0.020(2) 0.030(2) 0.0046(16) 0.0081(18) 0.0096(16)
C1 0.022(3) 0.025(3) 0.033(3) 0.002(2) 0.013(2) 0.0036(19)
C2 0.029(3) 0.023(3) 0.032(3) 0.0024(19) 0.008(2) 0.0050(19)
C3 0.028(3) 0.021(3) 0.034(3) 0.0023(19) 0.013(2) 0.0049(19)
C4 0.022(2) 0.022(3) 0.034(3) 0.0012(19) 0.010(2) 0.0018(18)
C5 0.029(3) 0.021(3) 0.034(3) 0.0045(19) 0.008(2) 0.0082(19)
C6 0.026(3) 0.025(3) 0.030(3) -0.0003(19) 0.006(2) 0.0007(19)
C7 0.028(3) 0.017(3) 0.030(2) -0.0007(18) 0.013(2) -0.0005(18)
C8 0.029(3) 0.020(3) 0.030(2) 0.0054(18) 0.011(2) 0.0066(19)
C9 0.024(2) 0.026(3) 0.027(2) 0.0025(19) 0.007(2) 0.0038(19)
C10 0.031(3) 0.023(3) 0.026(2) 0.0017(18) 0.013(2) 0.0024(19)
C11 0.026(2) 0.022(3) 0.026(2) 0.0039(18) 0.005(2) 0.0016(18)
C12 0.033(3) 0.030(3) 0.026(2) -0.001(2) 0.010(2) -0.001(2)
C13 0.034(3) 0.023(3) 0.027(2) -0.0020(19) 0.009(2) -0.0045(19)
C14 0.045(3) 0.034(3) 0.039(3) -0.004(2) -0.002(3) 0.001(2)
C15 0.062(4) 0.032(3) 0.040(3) -0.008(2) 0.024(3) -0.008(3)

loop_
_atom_type_symbol
_atom_type_description
_atom_type_scat_dispersion_real
_atom_type_scat_dispersion_imag
_atom_type_scat_source
C C 0.0181 0.0091 'International Tables Vol C Tables 4.2.6.8 and 6.1.1.4'
H H 0.0000 0.0000 'International Tables Vol C Tables 4.2.6.8 and 6.1.1.4'
N N 0.0311 0.0180 'International Tables Vol C Tables 4.2.6.8 and 6.1.1.4'
O O 0.0492 0.0322 'International Tables Vol C Tables 4.2.6.8 and 6.1.1.4'
S S 0.3331 0.5567 'International Tables Vol C Tables 4.2.6.8 and 6.1.1.4'

loop_
_geom_angle_atom_site_label_1
_geom_angle_atom_site_label_2
_geom_angle_atom_site_label_3
_geom_angle
O6 S1 O5 120.5(2)
O6 S1 N1 106.0(2)
O5 S1 N1 108.2(2)
O6 S1 C7 108.8(2)
O5 S1 C7 107.0(2)
N1 S1 C7 105.4(2)
C1 O1 H20 118(4)
C10 O3 H21 114(4)
C11 N1 S1 120.9(3)
C11 N1 H22 124(4)
S1 N1 H22 114(3)
O2 C1 O1 123.0(4)
O2 C1 C2 121.5(4)
O1 C1 C2 115.5(4)
C3 C2 C1 124.4(4)
C3 C2 H2 117.8
C1 C2 H2 117.8
C2 C3 C4 126.4(4)
C2 C3 H3 116.8
C4 C3 H3 116.8
C5 C4 C9 118.7(4)
C5 C4 C3 118.8(4)
C9 C4 C3 122.5(4)
C6 C5 C4 120.9(4)
C6 C5 H5 119.5
C4 C5 H5 119.5
C7 C6 C5 118.8(4)
C7 C6 H6 120.6
C5 C6 H6 120.6
C6 C7 C8 121.5(4)
C6 C7 S1 118.7(4)
C8 C7 S1 119.5(3)
C9 C8 C7 119.5(4)
C9 C8 H8 120.3
C7 C8 H8 120.3
C8 C9 C4 120.5(4)
C8 C9 H9 119.8
C4 C9 H9 119.8
O4 C10 O3 125.3(4)
O4 C10 C11 124.0(4)
O3 C10 C11 110.6(4)
N1 C11 C12 111.4(4)
N1 C11 C10 114.0(4)
C12 C11 C10 107.7(4)
N1 C11 H11 107.8
C12 C11 H11 107.8
C10 C11 H11 107.8
C11 C12 C13 115.2(4)
C11 C12 H12A 108.5
C13 C12 H12A 108.5
C11 C12 H12B 108.5
C13 C12 H12B 108.5
H12A C12 H12B 107.5
C14 C13 C15 110.4(4)
C14 C13 C12 112.6(4)
C15 C13 C12 109.3(4)
C14 C13 H13 108.2
C15 C13 H13 108.2
C12 C13 H13 108.2
C13 C14 H14A 109.5
C13 C14 H14B 109.5
H14A C14 H14B 109.5
C13 C14 H14C 109.5
H14A C14 H14C 109.5
H14B C14 H14C 109.5
C13 C15 H15A 109.5
C13 C15 H15B 109.5
H15A C15 H15B 109.5
C13 C15 H15C 109.5
H15A C15 H15C 109.5
H15B C15 H15C 109.5

loop_
_geom_bond_atom_site_label_1
_geom_bond_atom_site_label_2
_geom_bond_distance
S1 O6 1.429(3)
S1 O5 1.431(3)
S1 N1 1.616(4)
S1 C7 1.772(4)
O1 C1 1.319(5)
O1 H20 0.82(3)
O2 C1 1.228(5)
O3 C10 1.305(5)
O3 H21 0.84(3)
O4 C10 1.225(5)
N1 C11 1.448(5)
N1 H22 0.83(2)
C1 C2 1.464(6)
C2 C3 1.323(6)
C2 H2 0.9500
C3 C4 1.466(6)
C3 H3 0.9500
C4 C5 1.397(6)
C4 C9 1.409(6)
C5 C6 1.386(6)
C5 H5 0.9500
C6 C7 1.384(6)
C6 H6 0.9500
C7 C8 1.387(6)
C8 C9 1.374(6)
C8 H8 0.9500
C9 H9 0.9500
C10 C11 1.533(6)
C11 C12 1.524(6)
C11 H11 1.0000
C12 C13 1.526(6)
C12 H12A 0.9900
C12 H12B 0.9900
C13 C14 1.510(6)
C13 C15 1.524(7)
C13 H13 1.0000
C14 H14A 0.9800
C14 H14B 0.9800
C14 H14C 0.9800
C15 H15A 0.9800
C15 H15B 0.9800
C15 H15C 0.9800

loop_
_geom_hbond_atom_site_label_D
_geom_hbond_atom_site_label_H
_geom_hbond_atom_site_label_A
_geom_hbond_distance_DH
_geom_hbond_distance_HA
_geom_hbond_distance_DA
_geom_hbond_angle_DHA
_geom_hbond_site_symmetry_A
O1 H20 O4 0.82(3) 1.90(3) 2.716(4) 173(5) 2_686
O3 H21 O2 0.84(3) 1.78(3) 2.624(4) 176(5) 2_686
N1 H22 O2 0.83(2) 2.16(3) 2.986(5) 172(5) 2_676

loop_
_geom_torsion_atom_site_label_1
_geom_torsion_atom_site_label_2
_geom_torsion_atom_site_label_3
_geom_torsion_atom_site_label_4
_geom_torsion
O6 S1 N1 C11 -178.5(3)
O5 S1 N1 C11 51.0(4)
C7 S1 N1 C11 -63.2(4)
O2 C1 C2 C3 -178.3(5)
O1 C1 C2 C3 1.1(7)
C1 C2 C3 C4 177.2(4)
C2 C3 C4 C5 174.8(5)
C2 C3 C4 C9 -6.3(7)
C9 C4 C5 C6 -1.7(7)
C3 C4 C5 C6 177.3(4)
C4 C5 C6 C7 -1.0(7)
C5 C6 C7 C8 2.8(7)
C5 C6 C7 S1 -170.5(3)
O6 S1 C7 C6 -155.3(3)
O5 S1 C7 C6 -23.6(4)
N1 S1 C7 C6 91.4(4)
O6 S1 C7 C8 31.3(4)
O5 S1 C7 C8 162.9(4)
N1 S1 C7 C8 -82.1(4)
C6 C7 C8 C9 -1.7(7)
S1 C7 C8 C9 171.6(3)
C7 C8 C9 C4 -1.1(7)
C5 C4 C9 C8 2.8(7)
C3 C4 C9 C8 -176.2(4)
S1 N1 C11 C12 -157.2(3)
S1 N1 C11 C10 80.6(4)
O4 C10 C11 N1 35.1(6)
O3 C10 C11 N1 -147.0(4)
O4 C10 C11 C12 -89.1(5)
O3 C10 C11 C12 88.8(4)
N1 C11 C12 C13 60.1(5)
C10 C11 C12 C13 -174.2(4)
C11 C12 C13 C14 52.5(6)
C11 C12 C13 C15 175.5(4)
